data_4073805
loop_
_publ_author_name
'Esteruelas, Miguel A.'
'Fern\'andez-Alvarez, Francisco J.'
'O\~nate, Enrique'

_publ_section_title
;
 Osmium and Ruthenium Complexes Containing an N-Heterocyclic Carbene
 Ligand Derived from Benzo[h]quinoline
;
_journal_issue 21
_journal_name_full Organometallics
_journal_page_first 5239
_journal_paper_doi 10.1021/om700639a
_journal_volume 26
_journal_year 2007
_chemical_formula_sum 'C31 H52 Cl N P2 Ru'
_chemical_formula_weight 637.20
_chemical_name_systematic
; 
 ? 
;
_space_group_IT_number 2
_symmetry_cell_setting triclinic
_symmetry_space_group_name_Hall '-P 1'
_symmetry_space_group_name_H-M 'P -1'
_atom_sites_solution_hydrogens geom
_atom_sites_solution_primary direct
_atom_sites_solution_secondary difmap
_audit_creation_method SHELXL-97
_cell_angle_alpha 93.132(5)
_cell_angle_beta 100.966(5)
_cell_angle_gamma 107.901(5)
_cell_formula_units_Z 2
_cell_length_a 10.288(3)
_cell_length_b 10.544(3)
_cell_length_c 15.572(4)
_cell_measurement_reflns_used 2864
_cell_measurement_temperature 100(2)
_cell_measurement_theta_max 26
_cell_measurement_theta_min 2
_cell_volume 1566.5(8)
_computing_cell_refinement 'SAINT+ v. 6.1 (Bruker AXS, 2000)'
_computing_data_collection 'SMART v. 5.625 (Bruker AXS, 2000)'
_computing_data_reduction 'SAINT+ v. 6.1 (Bruker AXS, 2000)'
_computing_molecular_graphics 'XP, SHELXTL v. 6.1 (Bruker, 2000)'
_computing_publication_material 'XCIF, SHELXTL v. 6.1 (Bruker, 2000)'
_computing_structure_refinement 'SHELXL-97 (Sheldrick, 1997)'
_computing_structure_solution 'SHELXS-97 (Sheldrick, 1990)'
_diffrn_ambient_temperature 100(2)
_diffrn_detector_area_resol_mean 8.26
_diffrn_measured_fraction_theta_full 0.988
_diffrn_measured_fraction_theta_max 0.916
_diffrn_measurement_device_type 'Bruker SMART APEX CCD system'
_diffrn_measurement_method '\w rotations with narrow frames'
_diffrn_radiation_monochromator graphite
_diffrn_radiation_source 'fine-focus sealed tube'
_diffrn_radiation_type MoK\a
_diffrn_radiation_wavelength 0.71073
_diffrn_reflns_av_R_equivalents 0.0522
_diffrn_reflns_av_sigmaI/netI 0.0703
_diffrn_reflns_limit_h_max 13
_diffrn_reflns_limit_h_min -13
_diffrn_reflns_limit_k_max 13
_diffrn_reflns_limit_k_min -13
_diffrn_reflns_limit_l_max 20
_diffrn_reflns_limit_l_min -20
_diffrn_reflns_number 19524
_diffrn_reflns_theta_full 27.50
_diffrn_reflns_theta_max 28.75
_diffrn_reflns_theta_min 1.34
_diffrn_standards_number 'no decay'
_exptl_absorpt_coefficient_mu 0.708
_exptl_absorpt_correction_T_max 0.946
_exptl_absorpt_correction_T_min 0.785
_exptl_absorpt_correction_type multi-scan
_exptl_absorpt_process_details
;
 Absorption correction performed with SADABS program. This is based on the
 method of Blessing: Blessing, R. H., Acta Crystallogr., Sect. A 1995, 51, 33.
  
 SADABS: Area-Detector Absorption Correction. Bruker-AXS 
  within SAINT+ package, v. 6.1 (2000).
;
_exptl_crystal_colour orange
_exptl_crystal_density_diffrn 1.351
_exptl_crystal_density_method 'not measured'
_exptl_crystal_description 'irregular block'
_exptl_crystal_F_000 672
_exptl_crystal_size_max 0.12
_exptl_crystal_size_mid 0.12
_exptl_crystal_size_min 0.08
_refine_diff_density_max 0.868
_refine_diff_density_min -0.501
_refine_diff_density_rms 0.105
_refine_ls_extinction_method none
_refine_ls_goodness_of_fit_ref 1.019
_refine_ls_hydrogen_treatment mixed
_refine_ls_matrix_type full
_refine_ls_number_parameters 343
_refine_ls_number_reflns 7444
_refine_ls_number_restraints 0
_refine_ls_restrained_S_all 1.019
_refine_ls_R_factor_all 0.0561
_refine_ls_R_factor_gt 0.0422
_refine_ls_shift/su_max 0.001
_refine_ls_shift/su_mean 0.000
_refine_ls_structure_factor_coef Fsqd
_refine_ls_weighting_details 'calc w=1/[\s^2^(Fo^2^)+(0.0454P)^2^+0.4701P] where P=(Fo^2^+2Fc^2^)/3'
_refine_ls_weighting_scheme calc
_refine_ls_wR_factor_gt 0.0912
_refine_ls_wR_factor_ref 0.1027
_reflns_number_gt 6130
_reflns_number_total 7444
_reflns_threshold_expression >2sigma(I)
_cod_data_source_file om700639a-file001.cif
_cod_data_source_block mae247as
_cod_original_cell_volume 1566.6(7)
_cod_database_code 4073805

loop_
_symmetry_equiv_pos_as_xyz
'x, y, z'
'-x, -y, -z'

loop_
_atom_site_label
_atom_site_type_symbol
_atom_site_fract_x
_atom_site_fract_y
_atom_site_fract_z
_atom_site_U_iso_or_equiv
_atom_site_adp_type
_atom_site_occupancy
_atom_site_symmetry_multiplicity
_atom_site_calc_flag
_atom_site_refinement_flags
Ru Ru 0.95999(2) 0.75221(2) 0.736360(15) 0.01309(8) Uani 1 1 d .
H01 H 1.044(4) 0.900(3) 0.765(2) 0.030 Uiso 1 1 d .
H02 H 0.982(4) 0.881(3) 0.808(2) 0.030 Uiso 1 1 d .
Cl Cl 1.11057(8) 0.79191(8) 0.62449(5) 0.02076(17) Uani 1 1 d .
P1 P 1.15110(8) 0.72492(8) 0.83888(5) 0.01531(17) Uani 1 1 d .
P2 P 0.79776(8) 0.83845(8) 0.64589(5) 0.01467(17) Uani 1 1 d .
N1 N 0.8636(3) 0.5480(2) 0.67705(15) 0.0151(5) Uani 1 1 d .
C1 C 0.8921(3) 0.4846(3) 0.60977(19) 0.0193(7) Uani 1 1 d .
H1 H 0.9687 0.5319 0.5857 0.023 Uiso 1 1 calc R
C2 C 0.8151(3) 0.3523(3) 0.5729(2) 0.0204(7) Uani 1 1 d .
H2 H 0.8389 0.3117 0.5248 0.024 Uiso 1 1 calc R
C3 C 0.7048(3) 0.2826(3) 0.6074(2) 0.0204(7) Uani 1 1 d .
H3 H 0.6503 0.1935 0.5825 0.024 Uiso 1 1 calc R
C4 C 0.6721(3) 0.3428(3) 0.67983(19) 0.0180(6) Uani 1 1 d .
C5 C 0.7556(3) 0.4765(3) 0.71371(19) 0.0153(6) Uani 1 1 d .
C6 C 0.5606(3) 0.2790(3) 0.7223(2) 0.0223(7) Uani 1 1 d .
H6 H 0.5018 0.1898 0.7006 0.027 Uiso 1 1 calc R
C7 C 0.5379(3) 0.3434(3) 0.7921(2) 0.0220(7) Uani 1 1 d .
H7 H 0.4635 0.2982 0.8187 0.026 Uiso 1 1 calc R
C8 C 0.6229(3) 0.4786(3) 0.82763(19) 0.0168(6) Uani 1 1 d .
C9 C 0.7321(3) 0.5469(3) 0.78696(18) 0.0151(6) Uani 1 1 d .
C10 C 0.8209(3) 0.6822(3) 0.81458(18) 0.0146(6) Uani 1 1 d .
C11 C 0.7960(3) 0.7422(3) 0.89018(18) 0.0176(6) Uani 1 1 d .
H11 H 0.8521 0.8319 0.9128 0.021 Uiso 1 1 calc R
C12 C 0.6917(3) 0.6748(3) 0.93320(19) 0.0211(7) Uani 1 1 d .
H12 H 0.6809 0.7192 0.9849 0.025 Uiso 1 1 calc R
C13 C 0.6047(3) 0.5465(3) 0.9027(2) 0.0220(7) Uani 1 1 d .
H13 H 0.5328 0.5037 0.9319 0.026 Uiso 1 1 calc R
C14 C 1.1361(3) 0.7532(3) 0.95604(19) 0.0198(7) Uani 1 1 d .
H14 H 1.0368 0.7021 0.9568 0.024 Uiso 1 1 calc R
C15 C 1.1543(4) 0.8997(3) 0.9850(2) 0.0251(7) Uani 1 1 d .
H15A H 1.1134 0.9047 1.0365 0.038 Uiso 1 1 calc R
H15B H 1.1071 0.9366 0.9368 0.038 Uiso 1 1 calc R
H15C H 1.2543 0.9518 1.0004 0.038 Uiso 1 1 calc R
C16 C 1.2257(4) 0.7011(4) 1.0268(2) 0.0285(8) Uani 1 1 d .
H16A H 1.3250 0.7448 1.0277 0.043 Uiso 1 1 calc R
H16B H 1.2021 0.6037 1.0133 0.043 Uiso 1 1 calc R
H16C H 1.2073 0.7215 1.0846 0.043 Uiso 1 1 calc R
C17 C 1.1869(3) 0.5625(3) 0.8367(2) 0.0208(7) Uani 1 1 d .
H17 H 1.2651 0.5709 0.8881 0.025 Uiso 1 1 calc R
C18 C 1.2352(4) 0.5298(4) 0.7528(2) 0.0300(8) Uani 1 1 d .
H18A H 1.2417 0.4389 0.7511 0.045 Uiso 1 1 calc R
H18B H 1.3271 0.5945 0.7533 0.045 Uiso 1 1 calc R
H18C H 1.1674 0.5351 0.7007 0.045 Uiso 1 1 calc R
C19 C 1.0589(4) 0.4476(3) 0.8485(2) 0.0295(8) Uani 1 1 d .
H19A H 0.9851 0.4267 0.7948 0.044 Uiso 1 1 calc R
H19B H 1.0240 0.4751 0.8983 0.044 Uiso 1 1 calc R
H19C H 1.0861 0.3678 0.8600 0.044 Uiso 1 1 calc R
C20 C 1.3223(3) 0.8431(3) 0.8269(2) 0.0198(7) Uani 1 1 d .
H20 H 1.3351 0.8100 0.7686 0.024 Uiso 1 1 calc R
C21 C 1.4513(3) 0.8387(4) 0.8937(2) 0.0298(8) Uani 1 1 d .
H21A H 1.5363 0.8865 0.8741 0.045 Uiso 1 1 calc R
H21B H 1.4465 0.7451 0.8980 0.045 Uiso 1 1 calc R
H21C H 1.4531 0.8817 0.9515 0.045 Uiso 1 1 calc R
C22 C 1.3300(4) 0.9889(3) 0.8196(2) 0.0277(8) Uani 1 1 d .
H22A H 1.3123 1.0269 0.8734 0.041 Uiso 1 1 calc R
H22B H 1.2594 0.9927 0.7687 0.041 Uiso 1 1 calc R
H22C H 1.4233 1.0408 0.8122 0.041 Uiso 1 1 calc R
C23 C 0.8420(3) 1.0217(3) 0.67830(19) 0.0188(7) Uani 1 1 d .
H23 H 0.7668 1.0494 0.6417 0.023 Uiso 1 1 calc R
C24 C 0.8390(4) 1.0568(3) 0.77489(19) 0.0232(7) Uani 1 1 d .
H24A H 0.9260 1.0562 0.8133 0.035 Uiso 1 1 calc R
H24B H 0.7593 0.9904 0.7903 0.035 Uiso 1 1 calc R
H24C H 0.8296 1.1462 0.7827 0.035 Uiso 1 1 calc R
C25 C 0.9799(3) 1.1069(3) 0.6577(2) 0.0233(7) Uani 1 1 d .
H25A H 1.0026 1.2002 0.6831 0.035 Uiso 1 1 calc R
H25B H 0.9704 1.1029 0.5937 0.035 Uiso 1 1 calc R
H25C H 1.0549 1.0721 0.6830 0.035 Uiso 1 1 calc R
C26 C 0.8030(3) 0.8373(3) 0.52672(18) 0.0177(6) Uani 1 1 d .
H26 H 0.9023 0.8877 0.5256 0.021 Uiso 1 1 calc R
C27 C 0.7730(4) 0.6972(3) 0.4778(2) 0.0252(7) Uani 1 1 d .
H27A H 0.6735 0.6459 0.4700 0.038 Uiso 1 1 calc R
H27B H 0.8295 0.6500 0.5122 0.038 Uiso 1 1 calc R
H27C H 0.7970 0.7064 0.4199 0.038 Uiso 1 1 calc R
C28 C 0.7155(3) 0.9115(3) 0.4726(2) 0.0233(7) Uani 1 1 d .
H28A H 0.7375 0.9176 0.4141 0.035 Uiso 1 1 calc R
H28B H 0.7373 1.0020 0.5027 0.035 Uiso 1 1 calc R
H28C H 0.6158 0.8623 0.4664 0.035 Uiso 1 1 calc R
C29 C 0.6107(3) 0.7737(3) 0.65608(19) 0.0187(7) Uani 1 1 d .
H29 H 0.6141 0.7580 0.7191 0.022 Uiso 1 1 calc R
C30 C 0.5217(3) 0.8677(3) 0.6377(2) 0.0231(7) Uani 1 1 d .
H30A H 0.5204 0.8923 0.5778 0.035 Uiso 1 1 calc R
H30B H 0.5625 0.9490 0.6802 0.035 Uiso 1 1 calc R
H30C H 0.4259 0.8213 0.6434 0.035 Uiso 1 1 calc R
C31 C 0.5317(3) 0.6355(3) 0.6017(2) 0.0227(7) Uani 1 1 d .
H31A H 0.4463 0.5928 0.6225 0.034 Uiso 1 1 calc R
H31B H 0.5917 0.5786 0.6088 0.034 Uiso 1 1 calc R
H31C H 0.5070 0.6471 0.5394 0.034 Uiso 1 1 calc R

loop_
_atom_site_aniso_label
_atom_site_aniso_U_11
_atom_site_aniso_U_22
_atom_site_aniso_U_33
_atom_site_aniso_U_23
_atom_site_aniso_U_13
_atom_site_aniso_U_12
Ru 0.01357(13) 0.01323(13) 0.01201(12) 0.00035(9) 0.00339(9) 0.00353(10)
Cl 0.0192(4) 0.0250(4) 0.0185(4) 0.0027(3) 0.0085(3) 0.0052(3)
P1 0.0146(4) 0.0148(4) 0.0163(4) 0.0010(3) 0.0033(3) 0.0047(3)
P2 0.0155(4) 0.0150(4) 0.0127(4) 0.0012(3) 0.0032(3) 0.0037(3)
N1 0.0172(13) 0.0148(13) 0.0131(12) 0.0001(10) 0.0025(10) 0.0056(11)
C1 0.0201(17) 0.0209(17) 0.0178(15) 0.0028(12) 0.0031(12) 0.0083(14)
C2 0.0247(18) 0.0220(17) 0.0159(15) -0.0018(12) 0.0018(13) 0.0118(14)
C3 0.0230(18) 0.0122(15) 0.0230(16) -0.0005(12) -0.0029(13) 0.0066(13)
C4 0.0203(17) 0.0155(16) 0.0174(15) 0.0042(12) 0.0017(12) 0.0059(13)
C5 0.0163(16) 0.0136(15) 0.0155(14) 0.0041(11) 0.0006(11) 0.0054(12)
C6 0.0195(17) 0.0179(17) 0.0235(16) 0.0067(13) -0.0010(13) 0.0001(14)
C7 0.0165(17) 0.0254(18) 0.0233(17) 0.0095(14) 0.0047(13) 0.0046(14)
C8 0.0163(16) 0.0199(16) 0.0163(14) 0.0078(12) 0.0032(12) 0.0080(13)
C9 0.0158(15) 0.0160(16) 0.0150(14) 0.0036(12) 0.0028(11) 0.0074(13)
C10 0.0153(15) 0.0189(16) 0.0128(14) 0.0035(11) 0.0033(11) 0.0096(13)
C11 0.0192(16) 0.0218(17) 0.0129(14) 0.0019(12) 0.0022(12) 0.0093(14)
C12 0.0226(18) 0.0326(19) 0.0120(14) 0.0032(13) 0.0054(12) 0.0134(15)
C13 0.0200(17) 0.0296(19) 0.0211(16) 0.0105(14) 0.0096(13) 0.0105(15)
C14 0.0195(17) 0.0222(17) 0.0180(15) 0.0009(13) 0.0051(12) 0.0067(14)
C15 0.0265(19) 0.0279(19) 0.0204(16) -0.0032(14) 0.0032(14) 0.0101(15)
C16 0.030(2) 0.039(2) 0.0196(16) 0.0091(15) 0.0031(14) 0.0158(17)
C17 0.0216(17) 0.0187(17) 0.0233(16) 0.0010(13) 0.0018(13) 0.0104(14)
C18 0.032(2) 0.027(2) 0.0326(19) -0.0060(15) 0.0025(16) 0.0161(17)
C19 0.027(2) 0.0206(18) 0.039(2) 0.0069(15) 0.0009(16) 0.0083(15)
C20 0.0158(16) 0.0196(17) 0.0215(16) 0.0022(13) 0.0067(12) 0.0009(13)
C21 0.0179(18) 0.028(2) 0.039(2) 0.0021(16) 0.0034(15) 0.0030(15)
C22 0.0232(19) 0.0244(19) 0.0315(19) 0.0074(15) 0.0064(14) 0.0013(15)
C23 0.0211(17) 0.0175(16) 0.0186(15) 0.0017(12) 0.0031(12) 0.0084(14)
C24 0.0282(19) 0.0223(18) 0.0197(16) 0.0000(13) 0.0043(13) 0.0101(15)
C25 0.0228(18) 0.0172(17) 0.0274(17) 0.0023(13) 0.0055(14) 0.0029(14)
C26 0.0193(16) 0.0182(16) 0.0146(14) 0.0033(12) 0.0058(12) 0.0031(13)
C27 0.034(2) 0.0223(18) 0.0178(16) 0.0003(13) 0.0059(14) 0.0064(15)
C28 0.0243(18) 0.0282(19) 0.0174(15) 0.0048(13) 0.0037(13) 0.0085(15)
C29 0.0183(16) 0.0226(17) 0.0157(14) 0.0048(12) 0.0051(12) 0.0061(14)
C30 0.0191(17) 0.0280(19) 0.0237(16) 0.0041(14) 0.0051(13) 0.0094(15)
C31 0.0190(17) 0.0224(18) 0.0228(16) 0.0039(13) 0.0020(13) 0.0024(14)

loop_
_atom_type_symbol
_atom_type_description
_atom_type_scat_dispersion_real
_atom_type_scat_dispersion_imag
_atom_type_scat_source
C C 0.0033 0.0016 'International Tables Vol C Tables 4.2.6.8 and 6.1.1.4'
H H 0.0000 0.0000 'International Tables Vol C Tables 4.2.6.8 and 6.1.1.4'
N N 0.0061 0.0033 'International Tables Vol C Tables 4.2.6.8 and 6.1.1.4'
P P 0.1023 0.0942 'International Tables Vol C Tables 4.2.6.8 and 6.1.1.4'
Cl Cl 0.1484 0.1585 'International Tables Vol C Tables 4.2.6.8 and 6.1.1.4'
Ru Ru -1.2594 0.8363 'International Tables Vol C Tables 4.2.6.8 and 6.1.1.4'

loop_
_geom_angle_atom_site_label_1
_geom_angle_atom_site_label_2
_geom_angle_atom_site_label_3
_geom_angle
C10 Ru N1 79.54(11)
C10 Ru P1 93.22(8)
N1 Ru P1 98.66(7)
C10 Ru P2 91.07(8)
N1 Ru P2 95.67(7)
P1 Ru P2 165.57(3)
C10 Ru Cl 168.64(9)
N1 Ru Cl 89.10(7)
P1 Ru Cl 88.61(3)
P2 Ru Cl 89.89(3)
C10 Ru H01 111.2(13)
N1 Ru H01 169.3(13)
P1 Ru H01 81.4(13)
P2 Ru H01 84.2(13)
Cl Ru H01 80.2(13)
C10 Ru H02 74.6(12)
N1 Ru H02 154.2(13)
P1 Ru H02 83.3(12)
P2 Ru H02 84.6(12)
Cl Ru H02 116.7(13)
H01 Ru H02 36.5(15)
C17 P1 C20 101.35(15)
C17 P1 C14 101.65(14)
C20 P1 C14 107.99(15)
C17 P1 Ru 120.89(11)
C20 P1 Ru 111.46(10)
C14 P1 Ru 112.25(10)
C23 P2 C26 100.17(14)
C23 P2 C29 101.65(14)
C26 P2 C29 108.93(14)
C23 P2 Ru 110.37(10)
C26 P2 Ru 116.62(10)
C29 P2 Ru 116.77(10)
C1 N1 C5 117.6(3)
C1 N1 Ru 129.0(2)
C5 N1 Ru 113.39(18)
N1 C1 C2 123.7(3)
N1 C1 H1 118.2
C2 C1 H1 118.2
C3 C2 C1 118.7(3)
C3 C2 H2 120.6
C1 C2 H2 120.6
C2 C3 C4 120.2(3)
C2 C3 H3 119.9
C4 C3 H3 119.9
C3 C4 C5 117.5(3)
C3 C4 C6 125.1(3)
C5 C4 C6 117.3(3)
N1 C5 C4 122.1(3)
N1 C5 C9 115.6(3)
C4 C5 C9 122.3(3)
C7 C6 C4 121.2(3)
C7 C6 H6 119.4
C4 C6 H6 119.4
C6 C7 C8 122.0(3)
C6 C7 H7 119.0
C8 C7 H7 119.0
C13 C8 C9 117.9(3)
C13 C8 C7 123.1(3)
C9 C8 C7 119.0(3)
C8 C9 C5 118.2(3)
C8 C9 C10 124.2(3)
C5 C9 C10 117.6(3)
C11 C10 C9 114.1(3)
C11 C10 Ru 132.2(2)
C9 C10 Ru 113.7(2)
C12 C11 C10 122.5(3)
C12 C11 H11 118.7
C10 C11 H11 118.7
C13 C12 C11 121.7(3)
C13 C12 H12 119.1
C11 C12 H12 119.1
C12 C13 C8 119.4(3)
C12 C13 H13 120.3
C8 C13 H13 120.3
C15 C14 C16 109.5(3)
C15 C14 P1 112.5(2)
C16 C14 P1 117.8(2)
C15 C14 H14 105.3
C16 C14 H14 105.3
P1 C14 H14 105.3
C14 C15 H15A 109.5
C14 C15 H15B 109.5
H15A C15 H15B 109.5
C14 C15 H15C 109.5
H15A C15 H15C 109.5
H15B C15 H15C 109.5
C14 C16 H16A 109.5
C14 C16 H16B 109.5
H16A C16 H16B 109.5
C14 C16 H16C 109.5
H16A C16 H16C 109.5
H16B C16 H16C 109.5
C19 C17 C18 111.3(3)
C19 C17 P1 110.9(2)
C18 C17 P1 112.4(2)
C19 C17 H17 107.3
C18 C17 H17 107.3
P1 C17 H17 107.3
C17 C18 H18A 109.5
C17 C18 H18B 109.5
H18A C18 H18B 109.5
C17 C18 H18C 109.5
H18A C18 H18C 109.5
H18B C18 H18C 109.5
C17 C19 H19A 109.5
C17 C19 H19B 109.5
H19A C19 H19B 109.5
C17 C19 H19C 109.5
H19A C19 H19C 109.5
H19B C19 H19C 109.5
C22 C20 C21 109.5(3)
C22 C20 P1 116.6(2)
C21 C20 P1 115.3(2)
C22 C20 H20 104.6
C21 C20 H20 104.6
P1 C20 H20 104.6
C20 C21 H21A 109.5
C20 C21 H21B 109.5
H21A C21 H21B 109.5
C20 C21 H21C 109.5
H21A C21 H21C 109.5
H21B C21 H21C 109.5
C20 C22 H22A 109.5
C20 C22 H22B 109.5
H22A C22 H22B 109.5
C20 C22 H22C 109.5
H22A C22 H22C 109.5
H22B C22 H22C 109.5
C25 C23 C24 110.5(3)
C25 C23 P2 113.9(2)
C24 C23 P2 113.3(2)
C25 C23 H23 106.2
C24 C23 H23 106.2
P2 C23 H23 106.2
C23 C24 H24A 109.5
C23 C24 H24B 109.5
H24A C24 H24B 109.5
C23 C24 H24C 109.5
H24A C24 H24C 109.5
H24B C24 H24C 109.5
C23 C25 H25A 109.5
C23 C25 H25B 109.5
H25A C25 H25B 109.5
C23 C25 H25C 109.5
H25A C25 H25C 109.5
H25B C25 H25C 109.5
C28 C26 C27 109.5(3)
C28 C26 P2 116.1(2)
C27 C26 P2 114.4(2)
C28 C26 H26 105.2
C27 C26 H26 105.2
P2 C26 H26 105.2
C26 C27 H27A 109.5
C26 C27 H27B 109.5
H27A C27 H27B 109.5
C26 C27 H27C 109.5
H27A C27 H27C 109.5
H27B C27 H27C 109.5
C26 C28 H28A 109.5
C26 C28 H28B 109.5
H28A C28 H28B 109.5
C26 C28 H28C 109.5
H28A C28 H28C 109.5
H28B C28 H28C 109.5
C31 C29 C30 109.4(3)
C31 C29 P2 112.1(2)
C30 C29 P2 117.5(2)
C31 C29 H29 105.7
C30 C29 H29 105.7
P2 C29 H29 105.7
C29 C30 H30A 109.5
C29 C30 H30B 109.5
H30A C30 H30B 109.5
C29 C30 H30C 109.5
H30A C30 H30C 109.5
H30B C30 H30C 109.5
C29 C31 H31A 109.5
C29 C31 H31B 109.5
H31A C31 H31B 109.5
C29 C31 H31C 109.5
H31A C31 H31C 109.5
H31B C31 H31C 109.5

loop_
_geom_bond_atom_site_label_1
_geom_bond_atom_site_label_2
_geom_bond_distance
Ru C10 2.047(3)
Ru N1 2.144(2)
Ru P1 2.3877(9)
Ru P2 2.4034(9)
Ru Cl 2.5135(9)
Ru H01 1.52(3)
Ru H02 1.64(3)
P1 C17 1.859(3)
P1 C20 1.868(3)
P1 C14 1.876(3)
P2 C23 1.861(3)
P2 C26 1.866(3)
P2 C29 1.875(3)
N1 C1 1.338(4)
N1 C5 1.380(4)
C1 C2 1.401(4)
C1 H1 0.9500
C2 C3 1.371(4)
C2 H2 0.9500
C3 C4 1.409(4)
C3 H3 0.9500
C4 C5 1.417(4)
C4 C6 1.438(4)
C5 C9 1.426(4)
C6 C7 1.346(4)
C6 H6 0.9500
C7 C8 1.437(4)
C7 H7 0.9500
C8 C13 1.410(4)
C8 C9 1.416(4)
C9 C10 1.427(4)
C10 C11 1.409(4)
C11 C12 1.401(4)
C11 H11 0.9500
C12 C13 1.372(5)
C12 H12 0.9500
C13 H13 0.9500
C14 C15 1.529(4)
C14 C16 1.536(4)
C14 H14 1.0000
C15 H15A 0.9800
C15 H15B 0.9800
C15 H15C 0.9800
C16 H16A 0.9800
C16 H16B 0.9800
C16 H16C 0.9800
C17 C19 1.540(5)
C17 C18 1.540(4)
C17 H17 1.0000
C18 H18A 0.9800
C18 H18B 0.9800
C18 H18C 0.9800
C19 H19A 0.9800
C19 H19B 0.9800
C19 H19C 0.9800
C20 C22 1.527(4)
C20 C21 1.537(4)
C20 H20 1.0000
C21 H21A 0.9800
C21 H21B 0.9800
C21 H21C 0.9800
C22 H22A 0.9800
C22 H22B 0.9800
C22 H22C 0.9800
C23 C25 1.531(4)
C23 C24 1.538(4)
C23 H23 1.0000
C24 H24A 0.9800
C24 H24B 0.9800
C24 H24C 0.9800
C25 H25A 0.9800
C25 H25B 0.9800
C25 H25C 0.9800
C26 C28 1.532(4)
C26 C27 1.539(4)
C26 H26 1.0000
C27 H27A 0.9800
C27 H27B 0.9800
C27 H27C 0.9800
C28 H28A 0.9800
C28 H28B 0.9800
C28 H28C 0.9800
C29 C31 1.541(4)
C29 C30 1.546(4)
C29 H29 1.0000
C30 H30A 0.9800
C30 H30B 0.9800
C30 H30C 0.9800
C31 H31A 0.9800
C31 H31B 0.9800
C31 H31C 0.9800
